data_7013033
loop_
_publ_author_name
'Deacon, Glen B.'
'Forsyth, Craig M.'
'Scott, Natalie M.'

_publ_section_title
;
 Mixed-ligand ytterbium(iii) complexes incorporating one or two
 bidentate (N,O) amide ligands
;
_journal_issue 16
_journal_name_full 'Dalton Transactions'
_journal_page_first 3216
_journal_paper_doi 10.1039/b303724j
_journal_year 2003
_chemical_formula_sum 'C44 H57 N2 O3 Si2 Yb'
_chemical_formula_weight 891.14
_chemical_name_common ybphoar
_chemical_name_systematic
;
[(2,6-di-tert-butylphenoxo)(bis(N-(2-phenoxyphenyl)-N-trimethylsilyla
mido)ytterbium(III)]
;
_space_group_IT_number 2
_symmetry_cell_setting triclinic
_symmetry_space_group_name_Hall '-P 1'
_symmetry_space_group_name_H-M 'P -1'
_atom_sites_solution_hydrogens geom
_atom_sites_solution_primary direct
_atom_sites_solution_secondary difmap
_audit_creation_method SHELXL-97
_cell_angle_alpha 77.7021(6)
_cell_angle_beta 82.8115(6)
_cell_angle_gamma 88.2532(4)
_cell_formula_units_Z 4
_cell_length_a 13.8480(1)
_cell_length_b 15.6557(2)
_cell_length_c 20.1433(2)
_cell_measurement_reflns_used 59052
_cell_measurement_temperature 123(2)
_cell_measurement_theta_max 28.29
_cell_measurement_theta_min 1.48
_cell_volume 4233.29(8)
_computing_cell_refinement DENZO-SMN
_computing_data_collection 'Nonius Collect'
_computing_data_reduction 'X -Seed'
_computing_molecular_graphics 'X-Seed / POV-Ray'
_computing_publication_material 'Microsoft Office 2000'
_computing_structure_refinement 'SHELXL-97 (Sheldrick, 1997)'
_computing_structure_solution 'SHELXS-97 (Sheldrick, 1990)'
_diffrn_ambient_temperature 123(2)
_diffrn_measured_fraction_theta_full 0.962
_diffrn_measured_fraction_theta_max 0.938
_diffrn_measurement_device_type 'Nonius Kappa CCD'
_diffrn_measurement_method 'psi and omega scans'
_diffrn_radiation_monochromator graphite
_diffrn_radiation_source 'fine-focus sealed tube'
_diffrn_radiation_type MoK\a
_diffrn_radiation_wavelength 0.71073
_diffrn_reflns_av_R_equivalents 0.0404
_diffrn_reflns_av_sigmaI/netI 0.0586
_diffrn_reflns_limit_h_max 18
_diffrn_reflns_limit_h_min -18
_diffrn_reflns_limit_k_max 20
_diffrn_reflns_limit_k_min -20
_diffrn_reflns_limit_l_max 26
_diffrn_reflns_limit_l_min -26
_diffrn_reflns_number 59052
_diffrn_reflns_theta_full 27.50
_diffrn_reflns_theta_max 28.29
_diffrn_reflns_theta_min 1.48
_diffrn_standards_number 0
_exptl_absorpt_coefficient_mu 2.305
_exptl_absorpt_correction_T_max 0.712
_exptl_absorpt_correction_T_min 0.669
_exptl_absorpt_correction_type empirical/multiscan
_exptl_absorpt_process_details 'SORTAV (R. Blessing 1997)'
_exptl_crystal_colour red-orange
_exptl_crystal_density_diffrn 1.398
_exptl_crystal_density_method 'not measured'
_exptl_crystal_description prismatic
_exptl_crystal_F_000 1828
_exptl_crystal_size_max 0.15
_exptl_crystal_size_mid 0.15
_exptl_crystal_size_min 0.18
_refine_diff_density_max 1.179
_refine_diff_density_min -1.107
_refine_diff_density_rms 0.106
_refine_ls_extinction_method none
_refine_ls_goodness_of_fit_ref 1.006
_refine_ls_hydrogen_treatment mixed
_refine_ls_matrix_type full
_refine_ls_number_parameters 937
_refine_ls_number_reflns 19744
_refine_ls_number_restraints 0
_refine_ls_restrained_S_all 1.006
_refine_ls_R_factor_all 0.0551
_refine_ls_R_factor_gt 0.0316
_refine_ls_shift/su_max 0.006
_refine_ls_shift/su_mean 0.000
_refine_ls_structure_factor_coef Fsqd
_refine_ls_weighting_details 'calc w=1/[\s^2^(Fo^2^)+(0.0192P)^2^+3.8736P] where P=(Fo^2^+2Fc^2^)/3'
_refine_ls_weighting_scheme calc
_refine_ls_wR_factor_gt 0.0581
_refine_ls_wR_factor_ref 0.0653
_reflns_number_gt 15006
_reflns_number_total 19744
_reflns_threshold_expression >2sigma(I)
_cod_data_source_file b303724j.txt
_cod_data_source_block compound1
_cod_original_cell_volume 4233.3(15)
_cod_original_sg_symbol_H-M P-1
_cod_database_code 7013033

loop_
_symmetry_equiv_pos_as_xyz
'x, y, z'
'-x, -y, -z'

loop_
_atom_site_label
_atom_site_type_symbol
_atom_site_fract_x
_atom_site_fract_y
_atom_site_fract_z
_atom_site_U_iso_or_equiv
_atom_site_adp_type
_atom_site_occupancy
_atom_site_symmetry_multiplicity
_atom_site_calc_flag
_atom_site_refinement_flags
_atom_site_disorder_assembly
_atom_site_disorder_group
Yb1 Yb 0.946385(9) 0.307142(8) 0.249432(6) 0.01519(4) Uani 1 1 d . . .
Si1 Si 0.96410(6) 0.52931(6) 0.16502(4) 0.01946(19) Uani 1 1 d . . .
O1 O 0.90721(15) 0.26124(13) 0.15111(10) 0.0189(5) Uani 1 1 d . . .
N1 N 0.91804(18) 0.42493(16) 0.17193(12) 0.0173(6) Uani 1 1 d . . .
Yb2 Yb 0.599561(9) 0.222740(8) -0.215501(6) 0.01587(4) Uani 1 1 d . . .
Si2 Si 1.19144(6) 0.27965(6) 0.18454(4) 0.02057(19) Uani 1 1 d . . .
O2 O 0.98826(15) 0.35030(13) 0.34761(10) 0.0186(5) Uani 1 1 d . . .
N2 N 1.10433(18) 0.28460(16) 0.25391(12) 0.0171(5) Uani 1 1 d . . .
O3 O 0.83880(16) 0.22642(13) 0.30894(10) 0.0217(5) Uani 1 1 d . . .
Si4 Si 0.52980(7) 0.38470(6) -0.12174(4) 0.02030(19) Uani 1 1 d . . .
O4 O 0.50115(15) 0.11450(13) -0.13893(10) 0.0190(5) Uani 1 1 d . . .
N4 N 0.50496(18) 0.28776(16) -0.14510(12) 0.0175(6) Uani 1 1 d . . .
Si5 Si 0.77903(6) 0.14421(6) -0.10779(4) 0.01951(19) Uani 1 1 d . . .
O5 O 0.70498(15) 0.32562(13) -0.29162(10) 0.0205(5) Uani 1 1 d . . .
N5 N 0.74958(18) 0.20166(16) -0.18635(12) 0.0187(6) Uani 1 1 d . . .
O6 O 0.53118(15) 0.19739(14) -0.29392(10) 0.0218(5) Uani 1 1 d . . .
C11 C 0.8604(2) 0.4109(2) 0.12288(15) 0.0178(7) Uani 1 1 d . . .
C12 C 0.8536(2) 0.3267(2) 0.10958(14) 0.0176(7) Uani 1 1 d . . .
C13 C 0.7981(2) 0.3065(2) 0.06341(15) 0.0229(7) Uani 1 1 d . . .
H13 H 0.7964 0.2483 0.0567 0.028 Uiso 1 1 calc R . .
C14 C 0.7443(2) 0.3721(2) 0.02657(16) 0.0273(8) Uani 1 1 d . . .
H14 H 0.7058 0.3596 -0.0060 0.033 Uiso 1 1 calc R . .
C15 C 0.7476(2) 0.4554(2) 0.03775(16) 0.0286(8) Uani 1 1 d . . .
H15 H 0.7108 0.5005 0.0128 0.034 Uiso 1 1 calc R . .
C16 C 0.8038(2) 0.4744(2) 0.08486(15) 0.0231(7) Uani 1 1 d . . .
H16 H 0.8041 0.5326 0.0917 0.028 Uiso 1 1 calc R . .
C17 C 1.0047(3) 0.5822(2) 0.07360(17) 0.0311(8) Uani 1 1 d . . .
H17A H 0.9490 0.5883 0.0473 0.047 Uiso 1 1 calc R . .
H17B H 1.0549 0.5459 0.0542 0.047 Uiso 1 1 calc R . .
H17C H 1.0315 0.6401 0.0714 0.047 Uiso 1 1 calc R . .
C18 C 0.8756(3) 0.6008(2) 0.20547(18) 0.0356(9) Uani 1 1 d . . .
H18A H 0.8551 0.5721 0.2532 0.053 Uiso 1 1 calc R . .
H18B H 0.8186 0.6111 0.1804 0.053 Uiso 1 1 calc R . .
H18C H 0.9065 0.6568 0.2041 0.053 Uiso 1 1 calc R . .
C19 C 1.0725(2) 0.5195(2) 0.21292(17) 0.0271(8) Uani 1 1 d . . .
H19A H 1.0532 0.4920 0.2610 0.041 Uiso 1 1 calc R . .
H19B H 1.0987 0.5778 0.2100 0.041 Uiso 1 1 calc R . .
H19C H 1.1224 0.4836 0.1929 0.041 Uiso 1 1 calc R . .
C21 C 1.1305(2) 0.26962(19) 0.32029(15) 0.0184(7) Uani 1 1 d . . .
C22 C 1.0723(2) 0.30438(19) 0.37091(15) 0.0190(7) Uani 1 1 d . . .
C23 C 1.0901(2) 0.2916(2) 0.43829(16) 0.0251(8) Uani 1 1 d . . .
H23 H 1.0480 0.3164 0.4703 0.030 Uiso 1 1 calc R . .
C24 C 1.1695(3) 0.2424(2) 0.45842(17) 0.0282(8) Uani 1 1 d . . .
H24 H 1.1830 0.2331 0.5045 0.034 Uiso 1 1 calc R . .
C25 C 1.2291(3) 0.2070(2) 0.41147(18) 0.0299(8) Uani 1 1 d . . .
H25 H 1.2841 0.1733 0.4254 0.036 Uiso 1 1 calc R . .
C26 C 1.2105(2) 0.2197(2) 0.34360(17) 0.0246(7) Uani 1 1 d . . .
H26 H 1.2528 0.1940 0.3124 0.029 Uiso 1 1 calc R . .
C27 C 1.3073(2) 0.3357(2) 0.18978(18) 0.0309(8) Uani 1 1 d . . .
H27A H 1.3352 0.3066 0.2312 0.046 Uiso 1 1 calc R . .
H27B H 1.2935 0.3970 0.1914 0.046 Uiso 1 1 calc R . .
H27C H 1.3538 0.3327 0.1494 0.046 Uiso 1 1 calc R . .
C28 C 1.2188(3) 0.1650(2) 0.17536(19) 0.0362(9) Uani 1 1 d . . .
H28A H 1.2440 0.1321 0.2167 0.054 Uiso 1 1 calc R . .
H28B H 1.2675 0.1653 0.1356 0.054 Uiso 1 1 calc R . .
H28C H 1.1591 0.1373 0.1689 0.054 Uiso 1 1 calc R . .
C29 C 1.1436(2) 0.3390(2) 0.10416(16) 0.0295(8) Uani 1 1 d . . .
H29A H 1.0827 0.3119 0.0993 0.044 Uiso 1 1 calc R . .
H29B H 1.1916 0.3358 0.0646 0.044 Uiso 1 1 calc R . .
H29C H 1.1315 0.4004 0.1065 0.044 Uiso 1 1 calc R . .
C31 C 0.7721(2) 0.16245(19) 0.33496(14) 0.0181(7) Uani 1 1 d . . .
C32 C 0.8045(2) 0.0767(2) 0.36405(15) 0.0206(7) Uani 1 1 d . . .
C33 C 0.7349(3) 0.0116(2) 0.38529(17) 0.0273(8) Uani 1 1 d . . .
H33 H 0.7552 -0.0462 0.4035 0.033 Uiso 1 1 calc R . .
C34 C 0.6370(3) 0.0278(2) 0.38094(18) 0.0322(9) Uani 1 1 d . . .
H34 H 0.5913 -0.0186 0.3951 0.039 Uiso 1 1 calc R . .
C35 C 0.6064(2) 0.1114(2) 0.35594(16) 0.0259(8) Uani 1 1 d . . .
H35 H 0.5387 0.1223 0.3547 0.031 Uiso 1 1 calc R . .
C36 C 0.6712(2) 0.1808(2) 0.33231(15) 0.0199(7) Uani 1 1 d . . .
C41 C 0.4187(2) 0.24300(19) -0.11699(15) 0.0172(7) Uani 1 1 d . . .
C42 C 0.4140(2) 0.1517(2) -0.11106(15) 0.0179(7) Uani 1 1 d . . .
C43 C 0.3327(2) 0.1023(2) -0.08234(15) 0.0215(7) Uani 1 1 d . . .
H43 H 0.3337 0.0409 -0.0791 0.026 Uiso 1 1 calc R . .
C44 C 0.2494(2) 0.1433(2) -0.05817(16) 0.0256(8) Uani 1 1 d . . .
H44 H 0.1930 0.1101 -0.0378 0.031 Uiso 1 1 calc R . .
C45 C 0.2494(2) 0.2334(2) -0.06414(17) 0.0277(8) Uani 1 1 d . . .
H45 H 0.1926 0.2620 -0.0480 0.033 Uiso 1 1 calc R . .
C46 C 0.3317(2) 0.2814(2) -0.09348(16) 0.0244(7) Uani 1 1 d . . .
H46 H 0.3293 0.3431 -0.0979 0.029 Uiso 1 1 calc R . .
C47 C 0.4687(3) 0.4824(2) -0.1704(2) 0.0373(9) Uani 1 1 d . . .
H47A H 0.3979 0.4755 -0.1605 0.056 Uiso 1 1 calc R . .
H47B H 0.4883 0.4878 -0.2195 0.056 Uiso 1 1 calc R . .
H47C H 0.4879 0.5352 -0.1565 0.056 Uiso 1 1 calc R . .
C48 C 0.4966(2) 0.3759(2) -0.02730(16) 0.0287(8) Uani 1 1 d . . .
H48A H 0.5291 0.3248 -0.0022 0.043 Uiso 1 1 calc R . .
H48B H 0.4260 0.3696 -0.0159 0.043 Uiso 1 1 calc R . .
H48C H 0.5175 0.4288 -0.0145 0.043 Uiso 1 1 calc R . .
C49 C 0.6635(2) 0.4043(2) -0.14344(16) 0.0229(7) Uani 1 1 d . . .
H49A H 0.6990 0.3546 -0.1193 0.034 Uiso 1 1 calc R . .
H49B H 0.6804 0.4577 -0.1295 0.034 Uiso 1 1 calc R . .
H49C H 0.6812 0.4109 -0.1929 0.034 Uiso 1 1 calc R . .
C51 C 0.8229(2) 0.2294(2) -0.24035(15) 0.0180(7) Uani 1 1 d . . .
C52 C 0.8036(2) 0.2958(2) -0.29581(15) 0.0191(7) Uani 1 1 d . . .
C53 C 0.8703(2) 0.3254(2) -0.35198(17) 0.0288(8) Uani 1 1 d . . .
H53 H 0.8533 0.3705 -0.3884 0.035 Uiso 1 1 calc R . .
C54 C 0.9625(3) 0.2889(2) -0.35485(18) 0.0336(9) Uani 1 1 d . . .
H54 H 1.0097 0.3092 -0.3930 0.040 Uiso 1 1 calc R . .
C55 C 0.9856(2) 0.2231(2) -0.30227(17) 0.0303(8) Uani 1 1 d . . .
H55 H 1.0489 0.1979 -0.3041 0.036 Uiso 1 1 calc R . .
C56 C 0.9168(2) 0.1931(2) -0.24636(17) 0.0261(8) Uani 1 1 d . . .
H56 H 0.9339 0.1466 -0.2110 0.031 Uiso 1 1 calc R . .
C57 C 0.6763(2) 0.1564(2) -0.04069(15) 0.0232(7) Uani 1 1 d . . .
H57A H 0.6677 0.2183 -0.0390 0.035 Uiso 1 1 calc R . .
H57B H 0.6911 0.1232 0.0039 0.035 Uiso 1 1 calc R . .
H57C H 0.6164 0.1340 -0.0518 0.035 Uiso 1 1 calc R . .
C58 C 0.7950(3) 0.0262(2) -0.1100(2) 0.0392(10) Uani 1 1 d . . .
H58A H 0.8488 0.0193 -0.1451 0.059 Uiso 1 1 calc R . .
H58B H 0.7349 0.0038 -0.1210 0.059 Uiso 1 1 calc R . .
H58C H 0.8096 -0.0065 -0.0652 0.059 Uiso 1 1 calc R . .
C59 C 0.8895(3) 0.1872(3) -0.08148(19) 0.0407(10) Uani 1 1 d . . .
H59A H 0.8797 0.2491 -0.0803 0.061 Uiso 1 1 calc R . .
H59B H 0.9462 0.1808 -0.1145 0.061 Uiso 1 1 calc R . .
H59C H 0.9005 0.1542 -0.0359 0.061 Uiso 1 1 calc R . .
C61 C 0.5093(2) 0.18903(19) -0.35584(15) 0.0181(7) Uani 1 1 d . . .
C62 C 0.5740(2) 0.1462(2) -0.39841(16) 0.0215(7) Uani 1 1 d . . .
C63 C 0.5514(3) 0.1477(2) -0.46424(16) 0.0287(8) Uani 1 1 d . . .
H63 H 0.5951 0.1210 -0.4940 0.034 Uiso 1 1 calc R . .
C64 C 0.4685(3) 0.1864(3) -0.48748(17) 0.0351(9) Uani 1 1 d . . .
H64 H 0.4561 0.1875 -0.5330 0.042 Uiso 1 1 calc R . .
C65 C 0.4029(2) 0.2239(2) -0.44417(15) 0.0258(8) Uani 1 1 d . . .
H65 H 0.3446 0.2490 -0.4601 0.031 Uiso 1 1 calc R . .
C66 C 0.4202(2) 0.22562(19) -0.37782(15) 0.0185(7) Uani 1 1 d . . .
C111 C 0.8996(2) 0.1738(2) 0.14228(16) 0.0217(7) Uani 1 1 d . . .
C112 C 0.9717(3) 0.1434(3) 0.09998(19) 0.0359(9) Uani 1 1 d . . .
H112 H 1.0236 0.1800 0.0757 0.043 Uiso 1 1 calc R . .
C113 C 0.9659(3) 0.0563(3) 0.0938(2) 0.0558(13) Uani 1 1 d . . .
H113 H 1.0152 0.0329 0.0655 0.067 Uiso 1 1 calc R . .
C114 C 0.8899(4) 0.0046(3) 0.1281(3) 0.0554(13) Uani 1 1 d . . .
H114 H 0.8865 -0.0542 0.1232 0.067 Uiso 1 1 calc R . .
C115 C 0.8186(3) 0.0376(2) 0.1696(2) 0.0432(11) Uani 1 1 d . . .
H115 H 0.7662 0.0013 0.1935 0.052 Uiso 1 1 calc R . .
C116 C 0.8225(3) 0.1235(2) 0.17676(17) 0.0281(8) Uani 1 1 d . . .
H116 H 0.7729 0.1469 0.2049 0.034 Uiso 1 1 calc R . .
C211 C 0.9279(2) 0.3901(2) 0.39495(15) 0.0210(7) Uani 1 1 d . . .
C212 C 0.8486(2) 0.3461(2) 0.43174(16) 0.0270(8) Uani 1 1 d . . .
H212 H 0.8354 0.2886 0.4273 0.032 Uiso 1 1 calc R . .
C213 C 0.7875(3) 0.3866(2) 0.47580(17) 0.0328(9) Uani 1 1 d . . .
H213 H 0.7311 0.3573 0.5011 0.039 Uiso 1 1 calc R . .
C214 C 0.8088(3) 0.4692(2) 0.48266(17) 0.0358(9) Uani 1 1 d . . .
H214 H 0.7673 0.4967 0.5131 0.043 Uiso 1 1 calc R . .
C215 C 0.8894(3) 0.5121(2) 0.44589(18) 0.0427(10) Uani 1 1 d . . .
H215 H 0.9036 0.5691 0.4510 0.051 Uiso 1 1 calc R . .
C216 C 0.9504(3) 0.4726(2) 0.40110(18) 0.0348(9) Uani 1 1 d . . .
H216 H 1.0065 0.5020 0.3753 0.042 Uiso 1 1 calc R . .
C321 C 0.9121(2) 0.0541(2) 0.37296(16) 0.0231(7) Uani 1 1 d . . .
C322 C 0.9254(3) -0.0418(2) 0.41008(19) 0.0348(9) Uani 1 1 d . . .
H32A H 0.9945 -0.0534 0.4144 0.052 Uiso 1 1 calc R . .
H32B H 0.9019 -0.0810 0.3836 0.052 Uiso 1 1 calc R . .
H32C H 0.8882 -0.0518 0.4557 0.052 Uiso 1 1 calc R . .
C323 C 0.9494(3) 0.1108(2) 0.41802(16) 0.0277(8) Uani 1 1 d . . .
H32D H 0.9425 0.1727 0.3967 0.042 Uiso 1 1 calc R . .
H32E H 1.0181 0.0973 0.4226 0.042 Uiso 1 1 calc R . .
H32F H 0.9113 0.0984 0.4634 0.042 Uiso 1 1 calc R . .
C324 C 0.9772(3) 0.0661(2) 0.30386(16) 0.0294(8) Uani 1 1 d . . .
H32G H 0.9711 0.1263 0.2782 0.044 Uiso 1 1 calc R . .
H32H H 0.9569 0.0254 0.2775 0.044 Uiso 1 1 calc R . .
H32I H 1.0452 0.0544 0.3119 0.044 Uiso 1 1 calc R . .
C361 C 0.6299(2) 0.2726(2) 0.30405(16) 0.0244(7) Uani 1 1 d . . .
C362 C 0.6547(3) 0.3376(2) 0.3457(2) 0.0414(10) Uani 1 1 d . . .
H36A H 0.6293 0.3164 0.3939 0.062 Uiso 1 1 calc R . .
H36B H 0.6252 0.3945 0.3286 0.062 Uiso 1 1 calc R . .
H36C H 0.7255 0.3439 0.3416 0.062 Uiso 1 1 calc R . .
C363 C 0.5177(2) 0.2734(2) 0.30719(18) 0.0322(9) Uani 1 1 d . . .
H36D H 0.4887 0.2536 0.3547 0.048 Uiso 1 1 calc R . .
H36E H 0.4981 0.2342 0.2793 0.048 Uiso 1 1 calc R . .
H36F H 0.4953 0.3329 0.2895 0.048 Uiso 1 1 calc R . .
C364 C 0.6673(3) 0.3041(2) 0.22875(17) 0.0346(9) Uani 1 1 d . . .
H36G H 0.6407 0.3624 0.2120 0.052 Uiso 1 1 calc R . .
H36H H 0.6467 0.2634 0.2025 0.052 Uiso 1 1 calc R . .
H36I H 0.7385 0.3069 0.2232 0.052 Uiso 1 1 calc R . .
C411 C 0.5008(2) 0.02300(19) -0.13674(15) 0.0175(7) Uani 1 1 d . . .
C412 C 0.5385(2) -0.0325(2) -0.08333(15) 0.0201(7) Uani 1 1 d . . .
H412 H 0.5638 -0.0101 -0.0488 0.024 Uiso 1 1 calc R . .
C413 C 0.5387(2) -0.1220(2) -0.08097(16) 0.0235(7) Uani 1 1 d . . .
H413 H 0.5646 -0.1614 -0.0447 0.028 Uiso 1 1 calc R . .
C414 C 0.5015(2) -0.1532(2) -0.13117(17) 0.0279(8) Uani 1 1 d . . .
H414 H 0.5011 -0.2144 -0.1291 0.034 Uiso 1 1 calc R . .
C415 C 0.4646(2) -0.0967(2) -0.18453(17) 0.0280(8) Uani 1 1 d . . .
H415 H 0.4393 -0.1190 -0.2191 0.034 Uiso 1 1 calc R . .
C416 C 0.4644(2) -0.0071(2) -0.18780(16) 0.0247(7) Uani 1 1 d . . .
H416 H 0.4396 0.0323 -0.2245 0.030 Uiso 1 1 calc R . .
C511 C 0.6811(2) 0.4064(2) -0.33280(15) 0.0187(7) Uani 1 1 d . . .
C512 C 0.6098(2) 0.4062(2) -0.37410(16) 0.0233(7) Uani 1 1 d . . .
H512 H 0.5828 0.3530 -0.3785 0.028 Uiso 1 1 calc R . .
C513 C 0.5780(3) 0.4867(2) -0.40950(17) 0.0320(9) Uani 1 1 d . . .
H513 H 0.5278 0.4885 -0.4379 0.038 Uiso 1 1 calc R . .
C514 C 0.6190(3) 0.5636(2) -0.40351(18) 0.0313(9) Uani 1 1 d . . .
H514 H 0.5968 0.6179 -0.4277 0.038 Uiso 1 1 calc R . .
C515 C 0.6917(3) 0.5621(2) -0.36289(17) 0.0314(9) Uani 1 1 d . . .
H515 H 0.7200 0.6152 -0.3595 0.038 Uiso 1 1 calc R . .
C516 C 0.7237(3) 0.4834(2) -0.32689(16) 0.0261(8) Uani 1 1 d . . .
H516 H 0.7739 0.4818 -0.2986 0.031 Uiso 1 1 calc R . .
C621 C 0.6676(2) 0.0953(2) -0.37914(17) 0.0241(7) Uani 1 1 d . . .
C622 C 0.6608(5) 0.0041(4) -0.3907(4) 0.138(4) Uani 1 1 d . . .
H62A H 0.6035 -0.0249 -0.3624 0.207 Uiso 1 1 calc R . .
H62B H 0.7195 -0.0289 -0.3782 0.207 Uiso 1 1 calc R . .
H62C H 0.6551 0.0066 -0.4391 0.207 Uiso 1 1 calc R . .
C623 C 0.7558(3) 0.1415(4) -0.4218(3) 0.089(2) Uani 1 1 d . . .
H62D H 0.8147 0.1091 -0.4091 0.134 Uiso 1 1 calc R . .
H62E H 0.7589 0.2008 -0.4134 0.134 Uiso 1 1 calc R . .
H62F H 0.7510 0.1448 -0.4704 0.134 Uiso 1 1 calc R . .
C624 C 0.6888(3) 0.0847(3) -0.3045(2) 0.0602(14) Uani 1 1 d . . .
H62G H 0.6336 0.0558 -0.2734 0.090 Uiso 1 1 calc R . .
H62H H 0.6986 0.1424 -0.2949 0.090 Uiso 1 1 calc R . .
H62I H 0.7476 0.0491 -0.2976 0.090 Uiso 1 1 calc R . .
C661 C 0.3412(2) 0.2629(2) -0.33007(15) 0.0200(7) Uani 1 1 d . . .
C662 C 0.3089(2) 0.1908(2) -0.26733(16) 0.0263(8) Uani 1 1 d . . .
H66A H 0.3651 0.1702 -0.2431 0.039 Uiso 1 1 calc R . .
H66B H 0.2816 0.1420 -0.2822 0.039 Uiso 1 1 calc R . .
H66C H 0.2594 0.2141 -0.2366 0.039 Uiso 1 1 calc R . .
C663 C 0.2497(2) 0.2921(2) -0.36516(17) 0.0292(8) Uani 1 1 d . . .
H66D H 0.2669 0.3385 -0.4057 0.044 Uiso 1 1 calc R . .
H66E H 0.2011 0.3142 -0.3332 0.044 Uiso 1 1 calc R . .
H66F H 0.2229 0.2423 -0.3789 0.044 Uiso 1 1 calc R . .
C664 C 0.3759(2) 0.3432(2) -0.30710(18) 0.0300(8) Uani 1 1 d . . .
H66G H 0.3964 0.3890 -0.3474 0.045 Uiso 1 1 calc R . .
H66H H 0.4310 0.3266 -0.2808 0.045 Uiso 1 1 calc R . .
H66I H 0.3226 0.3652 -0.2785 0.045 Uiso 1 1 calc R . .

loop_
_atom_site_aniso_label
_atom_site_aniso_U_11
_atom_site_aniso_U_22
_atom_site_aniso_U_33
_atom_site_aniso_U_23
_atom_site_aniso_U_13
_atom_site_aniso_U_12
Yb1 0.01518(7) 0.01616(7) 0.01473(7) -0.00308(5) -0.00410(5) 0.00010(6)
Si1 0.0212(5) 0.0156(4) 0.0224(5) -0.0058(4) -0.0028(4) 0.0002(4)
O1 0.0238(12) 0.0151(11) 0.0198(11) -0.0047(9) -0.0085(9) 0.0000(9)
N1 0.0159(13) 0.0188(14) 0.0176(13) -0.0033(11) -0.0047(11) 0.0006(11)
Yb2 0.01411(7) 0.01549(7) 0.01786(7) -0.00311(6) -0.00178(5) -0.00134(5)
Si2 0.0170(5) 0.0206(5) 0.0261(5) -0.0103(4) -0.0013(4) 0.0017(4)
O2 0.0195(11) 0.0223(12) 0.0159(11) -0.0083(9) -0.0034(9) 0.0034(9)
N2 0.0176(14) 0.0160(13) 0.0203(13) -0.0077(11) -0.0056(11) 0.0016(11)
O3 0.0270(13) 0.0156(11) 0.0204(11) -0.0001(9) -0.0011(10) -0.0017(10)
Si4 0.0233(5) 0.0133(4) 0.0253(5) -0.0043(4) -0.0067(4) 0.0015(4)
O4 0.0215(12) 0.0118(11) 0.0230(11) -0.0042(9) 0.0020(9) -0.0028(9)
N4 0.0173(13) 0.0144(13) 0.0199(13) -0.0016(11) -0.0016(11) -0.0008(11)
Si5 0.0205(5) 0.0179(4) 0.0194(4) -0.0016(4) -0.0040(4) 0.0020(4)
O5 0.0169(11) 0.0206(12) 0.0210(11) 0.0040(9) -0.0037(9) -0.0041(9)
N5 0.0163(13) 0.0196(14) 0.0190(13) -0.0021(11) -0.0014(11) 0.0016(11)
O6 0.0195(12) 0.0243(12) 0.0230(12) -0.0043(10) -0.0098(9) 0.0016(10)
C11 0.0157(16) 0.0215(17) 0.0153(15) -0.0034(13) 0.0016(13) -0.0019(13)
C12 0.0162(16) 0.0227(17) 0.0123(15) 0.0000(13) -0.0011(12) -0.0014(13)
C13 0.0261(18) 0.0247(18) 0.0194(16) -0.0063(14) -0.0053(14) -0.0021(15)
C14 0.0245(18) 0.039(2) 0.0203(17) -0.0058(16) -0.0117(14) -0.0011(16)
C15 0.0256(19) 0.033(2) 0.0248(18) 0.0010(16) -0.0095(15) 0.0070(16)
C16 0.0246(18) 0.0211(17) 0.0228(17) -0.0023(14) -0.0050(14) 0.0032(14)
C17 0.034(2) 0.028(2) 0.0306(19) -0.0046(16) -0.0014(16) -0.0056(16)
C18 0.042(2) 0.031(2) 0.037(2) -0.0153(17) -0.0073(18) 0.0079(18)
C19 0.0291(19) 0.0228(18) 0.0319(19) -0.0088(15) -0.0072(16) -0.0030(15)
C21 0.0220(17) 0.0084(14) 0.0261(17) -0.0037(13) -0.0076(14) -0.0021(13)
C22 0.0212(17) 0.0154(16) 0.0217(16) -0.0028(13) -0.0090(14) -0.0025(13)
C23 0.0303(19) 0.0263(18) 0.0201(17) -0.0058(14) -0.0055(15) -0.0062(16)
C24 0.039(2) 0.0232(18) 0.0244(18) 0.0010(15) -0.0184(16) -0.0048(16)
C25 0.031(2) 0.0188(18) 0.042(2) 0.0004(16) -0.0226(17) 0.0006(15)
C26 0.0251(18) 0.0167(16) 0.0333(19) -0.0045(14) -0.0102(15) 0.0001(14)
C27 0.0220(18) 0.031(2) 0.040(2) -0.0088(17) -0.0027(16) -0.0006(16)
C28 0.034(2) 0.029(2) 0.047(2) -0.0196(18) 0.0051(18) 0.0015(17)
C29 0.0250(19) 0.040(2) 0.0247(18) -0.0127(16) 0.0018(15) -0.0036(16)
C31 0.0245(17) 0.0150(16) 0.0144(15) -0.0031(13) -0.0003(13) -0.0045(13)
C32 0.0259(18) 0.0174(16) 0.0187(16) -0.0016(13) -0.0065(14) -0.0009(14)
C33 0.034(2) 0.0154(17) 0.0313(19) 0.0023(14) -0.0115(16) -0.0030(15)
C34 0.030(2) 0.0262(19) 0.039(2) 0.0005(16) -0.0100(17) -0.0078(16)
C35 0.0223(18) 0.0304(19) 0.0233(17) -0.0002(15) -0.0059(14) -0.0004(15)
C36 0.0257(18) 0.0204(17) 0.0142(15) -0.0048(13) -0.0022(13) 0.0005(14)
C41 0.0198(16) 0.0164(16) 0.0171(15) -0.0042(13) -0.0080(13) 0.0028(13)
C42 0.0168(16) 0.0206(17) 0.0165(15) -0.0048(13) -0.0026(13) 0.0028(13)
C43 0.0233(18) 0.0200(17) 0.0202(16) -0.0010(14) -0.0039(14) -0.0026(14)
C44 0.0209(18) 0.032(2) 0.0217(17) -0.0003(15) -0.0009(14) -0.0059(15)
C45 0.0166(17) 0.037(2) 0.0295(19) -0.0095(16) 0.0003(15) 0.0046(15)
C46 0.0221(18) 0.0213(17) 0.0316(19) -0.0089(15) -0.0054(15) 0.0041(14)
C47 0.037(2) 0.0188(18) 0.055(2) -0.0015(17) -0.0145(19) 0.0051(16)
C48 0.0260(19) 0.031(2) 0.035(2) -0.0181(16) -0.0040(16) 0.0014(16)
C49 0.0312(19) 0.0189(17) 0.0196(16) -0.0040(13) -0.0059(14) -0.0038(15)
C51 0.0182(16) 0.0181(16) 0.0193(16) -0.0070(13) -0.0023(13) -0.0044(13)
C52 0.0163(16) 0.0239(17) 0.0185(16) -0.0057(14) -0.0041(13) -0.0042(14)
C53 0.028(2) 0.032(2) 0.0240(18) -0.0009(16) -0.0009(15) -0.0060(16)
C54 0.0235(19) 0.040(2) 0.032(2) -0.0050(18) 0.0116(16) -0.0048(17)
C55 0.0189(18) 0.035(2) 0.036(2) -0.0075(17) 0.0038(16) -0.0008(16)
C56 0.0223(18) 0.0279(19) 0.0268(18) -0.0031(15) -0.0033(15) 0.0011(15)
C57 0.0304(19) 0.0188(17) 0.0197(16) -0.0022(14) -0.0035(14) 0.0001(15)
C58 0.033(2) 0.024(2) 0.052(2) 0.0034(18) 0.0062(19) 0.0071(17)
C59 0.031(2) 0.061(3) 0.035(2) -0.018(2) -0.0091(17) 0.001(2)
C61 0.0186(16) 0.0136(15) 0.0194(16) 0.0039(13) -0.0030(13) -0.0054(13)
C62 0.0197(17) 0.0149(16) 0.0261(18) 0.0035(14) -0.0009(14) -0.0015(13)
C63 0.0278(19) 0.032(2) 0.0224(18) -0.0028(15) 0.0045(15) 0.0025(16)
C64 0.035(2) 0.052(2) 0.0158(17) -0.0037(17) -0.0020(16) 0.0052(19)
C65 0.0231(18) 0.033(2) 0.0189(17) 0.0022(15) -0.0060(14) 0.0042(15)
C66 0.0185(16) 0.0164(16) 0.0177(16) 0.0017(13) 0.0000(13) -0.0026(13)
C111 0.0274(18) 0.0190(17) 0.0236(17) -0.0091(14) -0.0145(15) 0.0028(14)
C112 0.026(2) 0.046(2) 0.046(2) -0.0282(19) -0.0106(17) 0.0044(18)
C113 0.043(3) 0.060(3) 0.089(3) -0.059(3) -0.033(2) 0.025(2)
C114 0.063(3) 0.026(2) 0.097(4) -0.036(2) -0.053(3) 0.020(2)
C115 0.056(3) 0.024(2) 0.054(3) -0.0023(19) -0.032(2) -0.008(2)
C116 0.035(2) 0.0232(18) 0.0295(19) -0.0070(15) -0.0128(16) -0.0018(16)
C211 0.0279(18) 0.0218(17) 0.0146(16) -0.0070(13) -0.0028(14) 0.0038(15)
C212 0.034(2) 0.0266(19) 0.0222(17) -0.0093(15) -0.0024(15) 0.0013(16)
C213 0.036(2) 0.041(2) 0.0217(18) -0.0088(16) 0.0017(16) 0.0018(18)
C214 0.047(2) 0.039(2) 0.0211(18) -0.0102(17) -0.0012(17) 0.0202(19)
C215 0.070(3) 0.024(2) 0.035(2) -0.0147(17) 0.006(2) -0.002(2)
C216 0.044(2) 0.029(2) 0.030(2) -0.0125(16) 0.0100(17) -0.0062(18)
C321 0.0262(18) 0.0175(17) 0.0250(17) -0.0010(14) -0.0070(15) 0.0010(14)
C322 0.037(2) 0.0232(19) 0.042(2) 0.0011(17) -0.0124(18) 0.0046(17)
C323 0.0300(19) 0.0264(19) 0.0260(18) -0.0002(15) -0.0089(15) -0.0042(16)
C324 0.032(2) 0.0257(19) 0.0290(19) -0.0033(15) -0.0064(16) 0.0098(16)
C361 0.0225(18) 0.0232(18) 0.0250(18) -0.0030(15) 0.0024(14) 0.0046(14)
C362 0.042(2) 0.033(2) 0.057(3) -0.022(2) -0.018(2) 0.0095(19)
C363 0.027(2) 0.035(2) 0.032(2) -0.0042(17) -0.0010(16) 0.0057(16)
C364 0.030(2) 0.032(2) 0.035(2) 0.0049(17) -0.0014(17) 0.0053(17)
C411 0.0168(16) 0.0151(16) 0.0195(16) -0.0043(13) 0.0034(13) -0.0022(13)
C412 0.0192(17) 0.0237(17) 0.0169(16) -0.0052(14) 0.0018(13) -0.0024(14)
C413 0.0236(18) 0.0187(17) 0.0259(18) -0.0016(14) 0.0009(15) 0.0002(14)
C414 0.031(2) 0.0147(17) 0.036(2) -0.0070(15) 0.0060(16) -0.0012(15)
C415 0.031(2) 0.0231(18) 0.034(2) -0.0129(16) -0.0052(16) -0.0066(16)
C416 0.0287(19) 0.0232(18) 0.0222(17) -0.0041(14) -0.0034(15) -0.0001(15)
C511 0.0216(17) 0.0179(16) 0.0140(15) 0.0011(13) 0.0001(13) -0.0021(14)
C512 0.0193(17) 0.0257(18) 0.0229(17) -0.0007(14) -0.0014(14) -0.0047(14)
C513 0.0234(19) 0.037(2) 0.0307(19) 0.0057(17) -0.0084(16) 0.0024(17)
C514 0.034(2) 0.0200(18) 0.034(2) 0.0017(16) 0.0072(17) 0.0074(16)
C515 0.048(2) 0.0207(18) 0.0235(18) -0.0061(15) 0.0086(17) -0.0070(17)
C516 0.034(2) 0.0272(19) 0.0172(16) -0.0041(14) -0.0025(15) -0.0089(16)
C621 0.0197(17) 0.0220(17) 0.0308(18) -0.0075(15) -0.0007(15) 0.0024(14)
C622 0.159(7) 0.064(4) 0.257(9) -0.104(5) -0.172(7) 0.075(4)
C623 0.026(2) 0.110(5) 0.103(4) 0.037(4) 0.000(3) 0.004(3)
C624 0.045(3) 0.081(4) 0.047(3) -0.004(2) -0.004(2) 0.033(3)
C661 0.0181(16) 0.0220(17) 0.0182(16) -0.0005(13) -0.0024(13) 0.0000(14)
C662 0.0255(18) 0.0310(19) 0.0208(17) -0.0039(15) 0.0013(15) -0.0025(16)
C663 0.0177(17) 0.041(2) 0.0286(19) -0.0063(16) -0.0040(15) 0.0025(16)
C664 0.0212(18) 0.0273(19) 0.043(2) -0.0109(17) -0.0033(16) 0.0033(15)

loop_
_atom_type_symbol
_atom_type_description
_atom_type_scat_dispersion_real
_atom_type_scat_dispersion_imag
_atom_type_scat_source
C C 0.0033 0.0016 'International Tables Vol C Tables 4.2.6.8 and 6.1.1.4'
H H 0.0000 0.0000 'International Tables Vol C Tables 4.2.6.8 and 6.1.1.4'
N N 0.0061 0.0033 'International Tables Vol C Tables 4.2.6.8 and 6.1.1.4'
O O 0.0106 0.0060 'International Tables Vol C Tables 4.2.6.8 and 6.1.1.4'
Si Si 0.0817 0.0704 'International Tables Vol C Tables 4.2.6.8 and 6.1.1.4'
Yb Yb -0.3850 5.5486 'International Tables Vol C Tables 4.2.6.8 and 6.1.1.4'

loop_
_geom_angle_atom_site_label_1
_geom_angle_atom_site_label_2
_geom_angle_atom_site_label_3
_geom_angle
_geom_angle_site_symmetry_1
_geom_angle_site_symmetry_3
_geom_angle_publ_flag
O3 Yb1 N1 124.14(9) . . ?
O3 Yb1 N2 124.22(9) . . ?
N1 Yb1 N2 111.62(9) . . ?
O3 Yb1 O2 90.49(8) . . ?
N1 Yb1 O2 109.05(8) . . ?
N2 Yb1 O2 71.51(8) . . ?
O3 Yb1 O1 89.61(8) . . ?
N1 Yb1 O1 71.97(8) . . ?
N2 Yb1 O1 107.35(8) . . ?
O2 Yb1 O1 178.66(7) . . ?
O3 Yb1 C21 106.88(8) . . ?
N1 Yb1 C21 126.07(9) . . ?
N2 Yb1 C21 24.78(8) . . ?
O2 Yb1 C21 50.05(8) . . ?
O1 Yb1 C21 128.67(8) . . ?
O3 Yb1 C11 108.02(8) . . ?
N1 Yb1 C11 24.46(8) . . ?
N2 Yb1 C11 123.71(9) . . ?
O2 Yb1 C11 131.33(8) . . ?
O1 Yb1 C11 49.85(8) . . ?
C21 Yb1 C11 145.04(8) . . ?
O3 Yb1 C22 94.73(8) . . ?
N1 Yb1 C22 124.57(9) . . ?
N2 Yb1 C22 49.78(9) . . ?
O2 Yb1 C22 24.81(8) . . ?
O1 Yb1 C22 153.85(8) . . ?
C21 Yb1 C22 26.10(8) . . ?
C11 Yb1 C22 149.02(8) . . ?
O3 Yb1 C12 95.60(8) . . ?
N1 Yb1 C12 49.57(9) . . ?
N2 Yb1 C12 121.61(8) . . ?
O2 Yb1 C12 156.70(8) . . ?
O1 Yb1 C12 24.57(7) . . ?
C21 Yb1 C12 146.21(8) . . ?
C11 Yb1 C12 25.89(8) . . ?
C22 Yb1 C12 169.49(8) . . ?
O3 Yb1 Si2 135.40(6) . . ?
N1 Yb1 Si2 96.32(7) . . ?
N2 Yb1 Si2 23.59(6) . . ?
O2 Yb1 Si2 93.23(6) . . ?
O1 Yb1 Si2 85.76(6) . . ?
C21 Yb1 Si2 48.36(6) . . ?
C11 Yb1 Si2 102.43(6) . . ?
C22 Yb1 Si2 73.09(6) . . ?
C12 Yb1 Si2 98.03(6) . . ?
O3 Yb1 Si1 136.15(6) . . ?
N1 Yb1 Si1 23.44(7) . . ?
N2 Yb1 Si1 96.48(7) . . ?
O2 Yb1 Si1 87.57(6) . . ?
O1 Yb1 Si1 93.29(5) . . ?
C21 Yb1 Si1 105.06(6) . . ?
C11 Yb1 Si1 47.88(6) . . ?
C22 Yb1 Si1 101.15(6) . . ?
C12 Yb1 Si1 72.49(6) . . ?
Si2 Yb1 Si1 88.44(4) . . ?
N1 Si1 C18 112.27(15) . . ?
N1 Si1 C19 108.52(14) . . ?
C18 Si1 C19 106.01(16) . . ?
N1 Si1 C17 111.35(14) . . ?
C18 Si1 C17 110.62(17) . . ?
C19 Si1 C17 107.81(16) . . ?
N1 Si1 Yb1 30.24(8) . . ?
C18 Si1 Yb1 112.98(12) . . ?
C19 Si1 Yb1 79.81(11) . . ?

loop_
_geom_bond_atom_site_label_1
_geom_bond_atom_site_label_2
_geom_bond_distance
_geom_bond_site_symmetry_2
_geom_bond_publ_flag
Yb1 O3 2.068(2) . ?
Yb1 N1 2.208(2) . ?
Yb1 N2 2.215(3) . ?
Yb1 O2 2.363(2) . ?
Yb1 O1 2.373(2) . ?
Yb1 C21 3.057(3) . ?
Yb1 C11 3.071(3) . ?
Yb1 C22 3.170(3) . ?
Yb1 C12 3.193(3) . ?
Yb1 Si2 3.5285(13) . ?
Yb1 Si1 3.5323(14) . ?
Si1 N1 1.744(3) . ?
Si1 C18 1.864(4) . ?
Si1 C19 1.869(3) . ?
Si1 C17 1.874(3) . ?
O1 C111 1.427(4) . ?
O1 C12 1.430(4) . ?
N1 C11 1.401(4) . ?
Yb2 O6 2.053(2) . ?
Yb2 N4 2.198(3) . ?
Yb2 N5 2.225(3) . ?
Yb2 O5 2.368(2) . ?
Yb2 O4 2.368(2) . ?
Yb2 C41 3.047(3) . ?
Yb2 C51 3.072(3) . ?
Yb2 C42 3.177(3) . ?
Yb2 C52 3.189(3) . ?
Yb2 Si4 3.5162(13) . ?
Yb2 Si5 3.5245(14) . ?
Si2 N2 1.741(3) . ?
Si2 C28 1.866(4) . ?
Si2 C29 1.875(3) . ?
Si2 C27 1.877(3) . ?
O2 C211 1.421(4) . ?
O2 C22 1.426(4) . ?
N2 C21 1.399(4) . ?
O3 C31 1.357(3) . ?
Si4 N4 1.738(3) . ?
Si4 C49 1.868(3) . ?
Si4 C47 1.873(3) . ?
Si4 C48 1.877(3) . ?
O4 C411 1.424(3) . ?
O4 C42 1.428(4) . ?
N4 C41 1.396(4) . ?
Si5 N5 1.736(3) . ?
Si5 C58 1.863(4) . ?
Si5 C59 1.869(4) . ?
Si5 C57 1.870(3) . ?
O5 C511 1.412(4) . ?
O5 C52 1.428(4) . ?
N5 C51 1.397(4) . ?
O6 C61 1.353(4) . ?
C11 C16 1.402(4) . ?
C11 C12 1.409(4) . ?
C12 C13 1.369(4) . ?
C13 C14 1.389(5) . ?
C14 C15 1.372(5) . ?
C15 C16 1.384(5) . ?
C21 C26 1.406(4) . ?
C21 C22 1.410(4) . ?
C22 C23 1.381(4) . ?
C23 C24 1.376(5) . ?
C24 C25 1.372(5) . ?
C25 C26 1.394(5) . ?
C31 C36 1.423(4) . ?
C31 C32 1.428(4) . ?
C32 C33 1.386(4) . ?
C32 C321 1.545(5) . ?
C33 C34 1.381(5) . ?
C34 C35 1.373(5) . ?
C35 C36 1.395(4) . ?
C36 C361 1.550(4) . ?
C41 C46 1.405(4) . ?
C41 C42 1.412(4) . ?
C42 C43 1.378(4) . ?
C43 C44 1.389(5) . ?
C44 C45 1.390(5) . ?
C45 C46 1.382(4) . ?
C51 C52 1.402(4) . ?
C51 C56 1.405(4) . ?
C52 C53 1.375(4) . ?
C53 C54 1.383(5) . ?
C54 C55 1.373(5) . ?
C55 C56 1.389(5) . ?
C61 C62 1.416(4) . ?
C61 C66 1.425(4) . ?
C62 C63 1.395(5) . ?
C62 C621 1.549(4) . ?
C63 C64 1.368(5) . ?
C64 C65 1.385(5) . ?
C65 C66 1.393(4) . ?
C66 C661 1.549(4) . ?
C111 C116 1.370(5) . ?
C111 C112 1.371(5) . ?
C112 C113 1.400(5) . ?
C113 C114 1.368(6) . ?
C114 C115 1.373(6) . ?
C115 C116 1.385(5) . ?
C211 C212 1.361(5) . ?
C211 C216 1.373(5) . ?
C212 C213 1.387(5) . ?
C213 C214 1.374(5) . ?
C214 C215 1.368(5) . ?
C215 C216 1.387(5) . ?
C321 C323 1.538(5) . ?
C321 C324 1.540(4) . ?
C321 C322 1.544(4) . ?
C361 C364 1.521(4) . ?
C361 C362 1.522(5) . ?
C361 C363 1.547(5) . ?
C411 C416 1.373(4) . ?
C411 C412 1.378(4) . ?
C412 C413 1.392(4) . ?
C413 C414 1.373(5) . ?
C414 C415 1.380(5) . ?
C415 C416 1.389(5) . ?
C511 C512 1.369(4) . ?
C511 C516 1.391(4) . ?
C512 C513 1.397(5) . ?
C513 C514 1.382(5) . ?
C514 C515 1.370(5) . ?
C515 C516 1.381(5) . ?
C621 C622 1.503(6) . ?
C621 C623 1.510(5) . ?
C621 C624 1.542(5) . ?
C661 C662 1.534(4) . ?
C661 C663 1.538(4) . ?
C661 C664 1.538(5) . ?

loop_
_geom_torsion_atom_site_label_1
_geom_torsion_atom_site_label_2
_geom_torsion_atom_site_label_3
_geom_torsion_atom_site_label_4
_geom_torsion
_geom_torsion_site_symmetry_1
_geom_torsion_site_symmetry_2
_geom_torsion_site_symmetry_3
_geom_torsion_site_symmetry_4
_geom_torsion_publ_flag
C11 C12 C21 C22 54.1(2) . . . . ?
